data_4508211
loop_
_publ_author_name
'Bia\/lek, Micha\/l J.'
'Zar\;eba, Jan K.'
'Janczak, Jan'
'Zo\'n, Jerzy'

_publ_section_title
;
 Chains, Layers, Channels, and More: Supramolecular Chemistry of Potent
 Diphosphonic Tectons with Tuned Flexibility. The Generation of
 Pseudopolymorphs, Polymorphs, and Adducts
;
_journal_issue 9
_journal_name_full 'Crystal Growth &amp; Design'
_journal_page_first 4039
_journal_paper_doi 10.1021/cg400859e
_journal_volume 13
_journal_year 2013
_chemical_formula_moiety 'C10 H10 O6 P2, 2(C2 H6 O S)'
_chemical_formula_sum 'C14 H22 O8 P2 S2'
_chemical_formula_weight 444.38
_chemical_name_systematic
; 
 ? 
;
_space_group_IT_number 2
_symmetry_cell_setting triclinic
_symmetry_space_group_name_Hall '-P 1'
_symmetry_space_group_name_H-M 'P -1'
_atom_sites_solution_hydrogens geom
_atom_sites_solution_primary direct
_atom_sites_solution_secondary difmap
_audit_creation_method SHELXL-97
_cell_angle_alpha 75.578(7)
_cell_angle_beta 71.587(8)
_cell_angle_gamma 74.493(8)
_cell_formula_units_Z 1
_cell_length_a 6.9607(6)
_cell_length_b 8.5205(8)
_cell_length_c 9.1340(10)
_cell_measurement_reflns_used 826
_cell_measurement_temperature 295(2)
_cell_measurement_theta_max 28.11
_cell_measurement_theta_min 3.15
_cell_volume 487.19(9)
_computing_cell_refinement
;
Oxford Diffraction Poland (2006). CrysAlis Red, Version 171.32.6
;
_computing_data_collection
;
Oxford Diffraction Poland (2006). CrysAlis CCD, Version 171.32.6
;
_computing_data_reduction
;
Oxford Diffraction Poland (2006). CrysAlis Red, Version 171.32.6
;
_computing_molecular_graphics
;
Brandenburg & Putz (2006). Diamond 3.0. Crystal and Molecular
Structure Visualisation, University of Bonn, Germany
;
_computing_publication_material 'SHELXL-97 (Sheldrick, 1997)'
_computing_structure_refinement 'SHELXL-97 (Sheldrick, 1997)'
_computing_structure_solution 'SHELXS-97 (Sheldrick, 1990)'
_diffrn_ambient_temperature 295(2)
_diffrn_detector_area_resol_mean '1024x1024 with blocks 2x2'
_diffrn_measured_fraction_theta_full 0.990
_diffrn_measured_fraction_theta_max 0.911
_diffrn_measurement_device_type 'KUMA KM-4 with area CCD detector'
_diffrn_measurement_method \w-scan
_diffrn_radiation_monochromator graphite
_diffrn_radiation_source 'fine-focus sealed tube'
_diffrn_radiation_type MoK\a
_diffrn_radiation_wavelength 0.71073
_diffrn_reflns_av_R_equivalents 0.0205
_diffrn_reflns_av_sigmaI/netI 0.0361
_diffrn_reflns_limit_h_max 9
_diffrn_reflns_limit_h_min -9
_diffrn_reflns_limit_k_max 11
_diffrn_reflns_limit_k_min -11
_diffrn_reflns_limit_l_max 12
_diffrn_reflns_limit_l_min -10
_diffrn_reflns_number 6988
_diffrn_reflns_theta_full 28.30
_diffrn_reflns_theta_max 29.59
_diffrn_reflns_theta_min 3.15
_exptl_absorpt_coefficient_mu 0.476
_exptl_absorpt_correction_T_max 0.9289
_exptl_absorpt_correction_T_min 0.8774
_exptl_absorpt_correction_type numerical
_exptl_absorpt_process_details
;
Oxford Diffraction Poland (2006). CrysAlis Red, Version 171.32.6
;
_exptl_crystal_colour colourless
_exptl_crystal_density_diffrn 1.515
_exptl_crystal_density_meas 1.51
_exptl_crystal_density_method floatation
_exptl_crystal_description parallelepiped
_exptl_crystal_F_000 232
_exptl_crystal_size_max 0.29
_exptl_crystal_size_mid 0.18
_exptl_crystal_size_min 0.17
_refine_diff_density_max 0.311
_refine_diff_density_min -0.262
_refine_diff_density_rms 0.061
_refine_ls_extinction_method none
_refine_ls_goodness_of_fit_ref 1.001
_refine_ls_hydrogen_treatment mixed
_refine_ls_matrix_type full
_refine_ls_number_parameters 124
_refine_ls_number_reflns 2495
_refine_ls_number_restraints 0
_refine_ls_restrained_S_all 1.001
_refine_ls_R_factor_all 0.0956
_refine_ls_R_factor_gt 0.0520
_refine_ls_shift/su_max 0.001
_refine_ls_shift/su_mean 0.000
_refine_ls_structure_factor_coef Fsqd
_refine_ls_weighting_details 'calc w=1/[\s^2^(Fo^2^)+(0.0718P)^2^+0.2800P] where P=(Fo^2^+2Fc^2^)/3'
_refine_ls_weighting_scheme calc
_refine_ls_wR_factor_gt 0.1238
_refine_ls_wR_factor_ref 0.1468
_reflns_number_gt 1550
_reflns_number_total 2495
_reflns_threshold_expression I>2\s(I)
_cod_data_source_file cg400859e_si_002.cif
_cod_data_source_block 1B
_cod_original_cell_volume 487.19(8)
_cod_database_code 4508211

loop_
_symmetry_equiv_pos_as_xyz
'x, y, z'
'-x, -y, -z'

loop_
_atom_site_label
_atom_site_type_symbol
_atom_site_fract_x
_atom_site_fract_y
_atom_site_fract_z
_atom_site_U_iso_or_equiv
_atom_site_adp_type
_atom_site_occupancy
_atom_site_symmetry_multiplicity
_atom_site_calc_flag
_atom_site_refinement_flags
P1 P 0.05813(11) -0.17230(9) 0.17980(9) 0.0438(2) Uani 1 1 d .
O1 O 0.2164(3) -0.1564(3) 0.0249(2) 0.0547(5) Uani 1 1 d .
O2 O -0.1648(3) -0.1066(3) 0.1686(3) 0.0543(6) Uani 1 1 d .
H2 H -0.172(6) -0.013(4) 0.130(4) 0.065 Uiso 1 1 d .
O3 O 0.0621(3) -0.3523(3) 0.2617(3) 0.0571(6) Uani 1 1 d .
H3 H 0.180(6) -0.385(5) 0.286(5) 0.086 Uiso 1 1 d .
C1 C 0.2794(4) 0.0045(4) 0.2473(3) 0.0463(7) Uani 1 1 d .
H1 H 0.3667 -0.0093 0.1485 0.056 Uiso 1 1 calc R
C2 C 0.1081(4) -0.0631(3) 0.3035(3) 0.0374(5) Uani 1 1 d .
C3 C -0.0243(4) -0.0455(3) 0.4566(3) 0.0338(5) Uani 1 1 d .
C4 C -0.2021(4) -0.1161(3) 0.5212(3) 0.0443(6) Uani 1 1 d .
H4 H -0.2337 -0.1780 0.4645 0.053 Uiso 1 1 calc R
C5 C -0.3256(4) -0.0941(4) 0.6643(4) 0.0519(7) Uani 1 1 d .
H5 H -0.4435 -0.1393 0.7049 0.062 Uiso 1 1 calc R
S1 S 0.58763(14) 0.54404(10) 0.27330(11) 0.0658(3) Uani 1 1 d .
C6 C 0.6917(5) 0.5891(5) 0.0713(4) 0.0690(9) Uani 1 1 d .
H61 H 0.7083 0.4942 0.0263 0.104 Uiso 1 1 calc R
H62 H 0.8240 0.6171 0.0494 0.104 Uiso 1 1 calc R
H63 H 0.6004 0.6810 0.0266 0.104 Uiso 1 1 calc R
O5 O 0.3977(4) 0.4802(3) 0.2984(4) 0.1015(11) Uani 1 1 d .
C7 C 0.7680(6) 0.3639(5) 0.3192(5) 0.0862(12) Uani 1 1 d .
H71 H 0.7177 0.3123 0.4261 0.129 Uiso 1 1 calc R
H72 H 0.8977 0.3925 0.3058 0.129 Uiso 1 1 calc R
H73 H 0.7872 0.2885 0.2508 0.129 Uiso 1 1 calc R

loop_
_atom_site_aniso_label
_atom_site_aniso_U_11
_atom_site_aniso_U_22
_atom_site_aniso_U_33
_atom_site_aniso_U_23
_atom_site_aniso_U_13
_atom_site_aniso_U_12
P1 0.0396(4) 0.0471(4) 0.0494(4) -0.0194(3) -0.0160(3) -0.0017(3)
O1 0.0470(11) 0.0653(13) 0.0489(12) -0.0246(10) -0.0126(9) 0.0061(9)
O2 0.0423(11) 0.0674(14) 0.0593(13) -0.0203(11) -0.0209(10) -0.0043(11)
O3 0.0576(13) 0.0435(11) 0.0768(15) -0.0200(10) -0.0223(11) -0.0077(10)
C1 0.0413(15) 0.0537(16) 0.0424(15) -0.0146(13) -0.0001(12) -0.0151(12)
C2 0.0339(12) 0.0371(13) 0.0397(13) -0.0074(11) -0.0119(11) -0.0018(10)
C3 0.0311(12) 0.0310(12) 0.0395(13) -0.0070(10) -0.0113(10) -0.0039(9)
C4 0.0396(14) 0.0471(15) 0.0509(16) -0.0118(12) -0.0099(12) -0.0164(12)
C5 0.0415(15) 0.0628(18) 0.0555(17) -0.0159(14) -0.0010(13) -0.0269(14)
S1 0.0655(5) 0.0484(5) 0.0768(6) -0.0115(4) -0.0174(5) -0.0025(4)
C6 0.068(2) 0.073(2) 0.070(2) -0.0166(18) -0.0194(18) -0.0143(18)
O5 0.0549(15) 0.0727(17) 0.146(3) 0.0330(18) -0.0252(16) -0.0136(13)
C7 0.075(3) 0.075(3) 0.101(3) 0.001(2) -0.040(2) 0.002(2)

loop_
_atom_type_symbol
_atom_type_description
_atom_type_scat_dispersion_real
_atom_type_scat_dispersion_imag
_atom_type_scat_source
C C 0.0033 0.0016 'International Tables Vol C Tables 4.2.6.8 and 6.1.1.4'
H H 0.0000 0.0000 'International Tables Vol C Tables 4.2.6.8 and 6.1.1.4'
O O 0.0106 0.0060 'International Tables Vol C Tables 4.2.6.8 and 6.1.1.4'
P P 0.1023 0.0942 'International Tables Vol C Tables 4.2.6.8 and 6.1.1.4'
S S 0.1246 0.1234 'International Tables Vol C Tables 4.2.6.8 and 6.1.1.4'

loop_
_geom_angle_atom_site_label_1
_geom_angle_atom_site_label_2
_geom_angle_atom_site_label_3
_geom_angle
_geom_angle_site_symmetry_1
_geom_angle_site_symmetry_3
O1 P1 O3 112.49(12) . .
O1 P1 O2 113.81(12) . .
O3 P1 O2 103.91(13) . .
O1 P1 C2 108.64(12) . .
O3 P1 C2 108.65(12) . .
O2 P1 C2 109.16(12) . .
P1 O2 H2 106(3) . .
P1 O3 H3 105(3) . .
C2 C1 C5 120.8(2) . 2_556
C2 C1 H1 119.6 . .
C5 C1 H1 119.6 2_556 .
C1 C2 C3 119.8(2) . .
C1 C2 P1 117.7(2) . .
C3 C2 P1 122.49(18) . .
C3 C3 C4 119.7(3) 2_556 .
C3 C3 C2 118.5(3) 2_556 .
C4 C3 C2 121.8(2) . .
C5 C4 C3 120.2(2) . .
C5 C4 H4 119.9 . .
C3 C4 H4 119.9 . .
C4 C5 C1 120.9(2) . 2_556
C4 C5 H5 119.5 . .
C1 C5 H5 119.5 2_556 .
O5 S1 C6 106.46(18) . .
O5 S1 C7 103.18(18) . .
C6 S1 C7 99.64(19) . .
S1 C6 H61 109.5 . .
S1 C6 H62 109.5 . .
H61 C6 H62 109.5 . .
S1 C6 H63 109.5 . .
H61 C6 H63 109.5 . .
H62 C6 H63 109.5 . .
S1 C7 H71 109.5 . .
S1 C7 H72 109.5 . .
H71 C7 H72 109.5 . .
S1 C7 H73 109.5 . .
H71 C7 H73 109.5 . .
H72 C7 H73 109.5 . .

loop_
_geom_bond_atom_site_label_1
_geom_bond_atom_site_label_2
_geom_bond_distance
_geom_bond_site_symmetry_2
P1 O1 1.495(2) .
P1 O3 1.527(2) .
P1 O2 1.529(2) .
P1 C2 1.791(3) .
O2 H2 0.78(3) .
O3 H3 0.88(4) .
C1 C2 1.360(4) .
C1 C5 1.393(4) 2_556
C1 H1 0.9300 .
C2 C3 1.430(3) .
C3 C3 1.399(5) 2_556
C3 C4 1.415(3) .
C4 C5 1.345(4) .
C4 H4 0.9300 .
C5 C1 1.393(4) 2_556
C5 H5 0.9300 .
S1 O5 1.492(3) .
S1 C6 1.740(4) .
S1 C7 1.758(4) .
C6 H61 0.9600 .
C6 H62 0.9600 .
C6 H63 0.9600 .
C7 H71 0.9600 .
C7 H72 0.9600 .
C7 H73 0.9600 .

loop_
_geom_hbond_atom_site_label_D
_geom_hbond_atom_site_label_H
_geom_hbond_atom_site_label_A
_geom_hbond_distance_DH
_geom_hbond_distance_HA
_geom_hbond_distance_DA
_geom_hbond_angle_DHA
_geom_hbond_site_symmetry_A
O2 H2 O1 0.78(3) 1.79(4) 2.504(3) 151(4) 2
O3 H3 O5 0.88(4) 1.65(4) 2.466(3) 153(4) 1_545
O3 H3 S1 0.88(4) 2.71(4) 3.556(2) 163(4) 1_545
